data_1008925
loop_
_publ_author_name
'Bertaut, F'
'Corliss, L'
'Forrat, F'

_publ_section_title
;
Structure cristallographique et magnetique de niobates et tantalates de
metaux de transition bivalents.
;
_journal_coden_ASTM COREAF
_journal_name_full
;
Comptes Rendus Hebdomadaires des Seances de l'Academie des Sciences
(1884 - 1965)
;
_journal_page_first 1733
_journal_page_last 1735
_journal_volume 251
_journal_year 1960
_chemical_formula_structural 'Co4 Nb2 O9'
_chemical_formula_sum 'Co4 Nb2 O9'
_chemical_name_systematic 'Tetracobalt diniobium oxide'
_space_group_IT_number 165
_symmetry_cell_setting trigonal
_symmetry_Int_Tables_number 165
_symmetry_space_group_name_Hall '-P 3 2"c'
_symmetry_space_group_name_H-M 'P -3 c 1'
_cell_angle_alpha 90
_cell_angle_beta 90
_cell_angle_gamma 120
_cell_formula_units_Z 2
_cell_length_a 5.177
_cell_length_b 5.177
_cell_length_c 14.168
_cell_volume 328.8
_refine_ls_R_factor_all 0.07
_cod_database_code 1008925

loop_
_symmetry_equiv_pos_as_xyz
x,y,z
-y,x-y,z
y-x,-x,z
-y,-x,1/2+z
x,x-y,1/2+z
y-x,y,1/2+z
-x,-y,-z
y,y-x,-z
x-y,x,-z
y,x,1/2-z
-x,y-x,1/2-z
x-y,-y,1/2-z

loop_
_atom_site_label
_atom_site_type_symbol
_atom_site_symmetry_multiplicity
_atom_site_Wyckoff_symbol
_atom_site_fract_x
_atom_site_fract_y
_atom_site_fract_z
_atom_site_occupancy
_atom_site_attached_hydrogens
_atom_site_calc_flag
Nb1 Nb5+ 4 c 0. 0. 0.36 1. 0 d
Co1 Co2+ 4 d 0.3333 0.6667 0.027 1. 0 d
Co2 Co2+ 4 d 0.3333 0.6667 0.307 1. 0 d
O1 O2- 6 f 0.305 0. 0.25 1. 0 d
O2 O2- 12 g 0.333 0.295 0.083 1. 0 d

loop_
_atom_type_symbol
_atom_type_oxidation_number
Nb5+ 5.000
Co2+ 2.000
O2- -2.000
